data_9000204
loop_
_publ_author_name
'Morimoto, N.'
'Guven, N.'

_publ_section_title
;
 Refinement of the crystal structure of pigeonite
;
_journal_name_full 'American Mineralogist'
_journal_page_first 1195
_journal_page_last 1209
_journal_volume 55
_journal_year 1970
_chemical_compound_source 'Isle of Mull, Scotland'
_chemical_formula_sum 'Ca0.18 Fe1.04 Mg0.78 O6 Si2'
_chemical_name_mineral Pigeonite
_space_group_IT_number 14
_symmetry_space_group_name_Hall '-P 2ybc'
_symmetry_space_group_name_H-M 'P 1 21/c 1'
_cell_angle_alpha 90
_cell_angle_beta 108.59
_cell_angle_gamma 90
_cell_length_a 9.706
_cell_length_b 8.950
_cell_length_c 5.246
_cell_formula_units_Z 4
_cell_volume 431.936
_database_code_amcsd 0000209
_exptl_crystal_density_diffrn 3.636
_cod_original_formula_sum 'Mg.78 Fe1.04 Ca.18 Si2 O6'
_cod_database_code 9000204

loop_
_space_group_symop_operation_xyz
x,y,z
x,1/2-y,1/2+z
-x,1/2+y,1/2-z
-x,-y,-z

loop_
_atom_site_aniso_label
_atom_site_aniso_U_11
_atom_site_aniso_U_22
_atom_site_aniso_U_33
_atom_site_aniso_U_12
_atom_site_aniso_U_13
_atom_site_aniso_U_23
Mg1 0.00729 0.00649 0.00977 0.00042 0.00301 0.00023
Fe1 0.00729 0.00649 0.00977 0.00042 0.00301 0.00023
Fe2 0.01201 0.01826 0.01428 0.00209 0.00162 0.00113
Ca2 0.01201 0.01826 0.01428 0.00209 0.00162 0.00113
Mg2 0.01201 0.01826 0.01428 0.00209 0.00162 0.00113
SiA 0.00729 0.00609 0.00864 -0.00042 0.00232 -0.00271
SiB 0.00600 0.00649 0.00651 -0.00167 0.00185 0.00135
O1A 0.00472 0.00933 0.00839 -0.00167 0.00070 -0.00293
O2A 0.01758 0.00528 0.00952 -0.00083 0.00742 -0.00180
O3A 0.00600 0.01217 0.01516 -0.00250 0.00185 0.00519
O1B 0.00986 0.00649 0.00701 0.00125 0.00394 -0.00158
O2B 0.00943 0.01826 0.01741 -0.00751 0.00765 -0.00744
O3B 0.00429 0.01542 0.01328 -0.00209 0.00070 0.00541

loop_
_atom_site_label
_atom_site_fract_x
_atom_site_fract_y
_atom_site_fract_z
_atom_site_occupancy
Mg1 0.25080 0.65480 0.23280 0.72000
Fe1 0.25080 0.65480 0.23280 0.28000
Fe2 0.25640 0.01830 0.23080 0.76000
Ca2 0.25640 0.01830 0.23080 0.18000
Mg2 0.25640 0.01830 0.23080 0.06000
SiA 0.04270 0.33980 0.27970 1.00000
SiB 0.55040 0.83670 0.23720 1.00000
O1A 0.86590 0.34040 0.17150 1.00000
O2A 0.12200 0.49700 0.33060 1.00000
O3A 0.10370 0.26330 0.57790 1.00000
O1B 0.37430 0.83420 0.13440 1.00000
O2B 0.62900 0.98770 0.37650 1.00000
O3B 0.60530 0.70870 0.47730 1.00000

loop_
_cod_related_entry_id
_cod_related_entry_database
_cod_related_entry_code
1 AMCSD 0000209
